data_7155002
loop_
_publ_author_name
'Dawande, Sudam Ganpat'
'Lad, Bapurao Sudam'
'Prajapati, Sunitkumar'
'Katukojvala, Sreenivas'

_publ_section_title
;
 Rhodium-catalyzed pyridannulation of indoles with diazoenals: a direct
 approach to pyrido[1,2-a]indoles.
;
_journal_issue 24
_journal_name_full 'Organic &amp; biomolecular chemistry'
_journal_page_first 5569
_journal_page_last 5573
_journal_paper_doi 10.1039/c6ob00360e
_journal_volume 14
_journal_year 2016
_chemical_absolute_configuration unk
_chemical_formula_moiety 'C25 H15 F2 N O'
_chemical_formula_sum 'C25 H15 F2 N O'
_chemical_formula_weight 383.40
_chemical_name_common pyrido[1,2,a]indole
_chemical_name_systematic (4-fluorophenyl)(10-(2-fluorophenyl)pyrido[1,2-a]indol-9-yl)methanone
_space_group_crystal_system monoclinic
_space_group_IT_number 4
_space_group_name_Hall 'P 2yb'
_space_group_name_H-M_alt 'P 1 21 1'
_symmetry_Int_Tables_number 4
_symmetry_space_group_name_Hall 'P 2yb'
_symmetry_space_group_name_H-M 'P 1 21 1'
_audit_creation_date 2016-02-12
_audit_creation_method
;
Olex2 1.2
(compiled 2015.01.26 svn.r3150 for OlexSys, GUI svn.r4998)
;
_audit_update_record
;
2016-02-12 deposited with the CCDC.
2016-03-03 downloaded from the CCDC.
;
_cell_angle_alpha 90
_cell_angle_beta 110.422(4)
_cell_angle_gamma 90
_cell_formula_units_Z 2
_cell_length_a 9.3775(7)
_cell_length_b 11.0241(8)
_cell_length_c 9.5231(6)
_cell_volume 922.61(11)
_computing_molecular_graphics 'Olex2 (Dolomanov et al., 2009)'
_computing_publication_material 'Olex2 (Dolomanov et al., 2009)'
_computing_structure_refinement 'olex2.refine (Bourhis et al., 2015)'
_diffrn_ambient_temperature 296.15
_diffrn_measured_fraction_theta_full 0.9156
_diffrn_measured_fraction_theta_max 0.9156
_diffrn_radiation_type 'Mo K\a'
_diffrn_radiation_wavelength 0.71073
_diffrn_reflns_av_R_equivalents 0.0000
_diffrn_reflns_av_unetI/netI 0.0161
_diffrn_reflns_limit_h_max 7
_diffrn_reflns_limit_h_min -10
_diffrn_reflns_limit_k_max 12
_diffrn_reflns_limit_k_min 0
_diffrn_reflns_limit_l_max 10
_diffrn_reflns_limit_l_min 0
_diffrn_reflns_number 1243
_diffrn_reflns_theta_full 26.0000
_diffrn_reflns_theta_max 22.97
_diffrn_reflns_theta_min 2.28
_exptl_absorpt_coefficient_mu 0.098
_exptl_crystal_density_diffrn 1.3800
_exptl_crystal_F_000 396.2251
_refine_diff_density_max 0.5169
_refine_diff_density_min -0.2716
_refine_diff_density_rms 0.0527
_refine_ls_d_res_high 0.9105
_refine_ls_d_res_low 8.9246
_refine_ls_extinction_expression Fc^*^=kFc[1+0.001xFc^2^\l^3^/sin(2\q)]^-1/4^
_refine_ls_goodness_of_fit_ref 1.1402
_refine_ls_hydrogen_treatment constr
_refine_ls_matrix_type full
_refine_ls_number_constraints 30
_refine_ls_number_parameters 262
_refine_ls_number_reflns 1237
_refine_ls_number_restraints 42
_refine_ls_restrained_S_all 1.1164
_refine_ls_R_factor_all 0.0639
_refine_ls_R_factor_gt 0.0603
_refine_ls_shift/su_max 0.0001
_refine_ls_shift/su_mean 0.0000
_refine_ls_structure_factor_coef Fsqd
_refine_ls_weighting_details 'w=1/[\s^2^(Fo^2^)+(0.1292P)^2^+0.2633P] where P=(Fo^2^+2Fc^2^)/3'
_refine_ls_weighting_scheme calc
_refine_ls_wR_factor_gt 0.1746
_refine_ls_wR_factor_ref 0.1797
_reflns_Friedel_coverage 0.0
_reflns_limit_h_max 7
_reflns_limit_h_min -10
_reflns_limit_k_max 12
_reflns_limit_k_min 0
_reflns_limit_l_max 10
_reflns_limit_l_min 0
_reflns_number_gt 1143
_reflns_number_total 1237
_reflns_threshold_expression I>=2u(I)
_cod_data_source_file c6ob00360e2.cif
_cod_data_source_block TRY2_a
_cod_depositor_comments
;
        Adding full bibliography for 7155002.cif.

2018-01-23
Z value and formula fixed to values more according to usual
chemical conventions.                 miguel
;
_cod_original_sg_symbol_Hall ' P 2yb'
_cod_original_formula_moiety '0.11(C25 H15 F2 N O)'
_cod_original_formula_sum 'C2.778 H1.667 F0.222 N0.111 O0.111'
_cod_original_formula_units_Z 18
_cod_original_formula_weight 42.60
_cod_database_code 7155002
_olex2_refinement_description
;
1. Fixed Uiso
 At 1.2 times of:
  All C(H) groups
2. Rigid bond restraints
 All non-hydrogen atoms
 with sigma for 1-2 distances of 0.01 and sigma for 1-3 distances of 0.01
3. Uiso/Uaniso restraints and constraints
C14 \\sim C15 \\sim C16 \\sim C17: within 1.7A with sigma of 0.04 and sigma for
terminal atoms of 0.08
Uanis(C17) \\sim Ueq, Uanis(C16) \\sim Ueq, Uanis(C15) \\sim Ueq, Uanis(C14)
\\sim Ueq: with sigma of 0.1 and sigma for terminal atoms of 0.2
4.a Aromatic/amide H refined with riding coordinates:
 C12(H12), C25(H25), C10(H10), C21(H21), C11(H11), C24(H24), C22(H22), C3(H3),
 C4(H4), C6(H6), C5(H5), C16(H16), C17(H17), C15(H15), C14(H14)
;
_olex2_submission_special_instructions 'No special instructions were received'

loop_
_space_group_symop_id
_space_group_symop_operation_xyz
1 x,y,z
2 -x,y+1/2,-z

loop_
_atom_site_label
_atom_site_type_symbol
_atom_site_fract_x
_atom_site_fract_y
_atom_site_fract_z
_atom_site_U_iso_or_equiv
_atom_site_adp_type
_atom_site_occupancy
_atom_site_refinement_flags_posn
_atom_site_refinement_flags_adp
O2 O 0.7914(6) 1.1072(4) 0.4762(6) 0.0742(14) Uani 1.000000 . U
N1 N 0.5954(5) 0.8173(5) 0.6180(5) 0.0563(13) Uani 1.000000 . U
F2 F 1.3380(6) 0.9795(6) 0.2739(7) 0.119(2) Uani 1.000000 . U
C20 C 0.9661(6) 0.9917(6) 0.4040(5) 0.0513(14) Uani 1.000000 . U
C19 C 0.8366(7) 1.0055(6) 0.4598(6) 0.0521(14) Uani 1.000000 . U
C1 C 0.5521(7) 0.8385(6) 0.7419(6) 0.0565(16) Uani 1.000000 . U
C7 C 0.7429(7) 0.9726(5) 0.7486(6) 0.0539(15) Uani 1.000000 . U
C13 C 0.8679(8) 1.0573(6) 0.8067(6) 0.0591(17) Uani 1.000000 . U
C8 C 0.7085(6) 0.9016(5) 0.6188(6) 0.0525(14) Uani 1.000000 . U
C12 C 0.5486(7) 0.7267(7) 0.5127(8) 0.0669(18) Uani 1.000000 . U
H12 H 0.4751(7) 0.6715(7) 0.5167(8) 0.080(2) Uiso 1.000000 R .
C9 C 0.7603(7) 0.8967(6) 0.4951(6) 0.0525(14) Uani 1.000000 . U
C25 C 0.9965(8) 1.0873(6) 0.3224(7) 0.0621(17) Uani 1.000000 . U
H25 H 0.9333(8) 1.1549(6) 0.2994(7) 0.074(2) Uiso 1.000000 R .
C10 C 0.7139(7) 0.8053(6) 0.3937(7) 0.0646(17) Uani 1.000000 . U
H10 H 0.7521(7) 0.8003(6) 0.3159(7) 0.078(2) Uiso 1.000000 R .
C21 C 1.0632(7) 0.8947(6) 0.4416(6) 0.0598(16) Uani 1.000000 . U
H21 H 1.0435(7) 0.8308(6) 0.4960(6) 0.072(2) Uiso 1.000000 R .
C2 C 0.6421(7) 0.9344(6) 0.8233(6) 0.0582(16) Uani 1.000000 . U
C11 C 0.6085(8) 0.7177(6) 0.4047(8) 0.0710(19) Uani 1.000000 . U
H11 H 0.5807(8) 0.6538(6) 0.3368(8) 0.085(2) Uiso 1.000000 R .
C24 C 1.1197(8) 1.0815(7) 0.2761(8) 0.073(2) Uani 1.000000 . U
H24 H 1.1381(8) 1.1426(7) 0.2172(8) 0.087(2) Uiso 1.000000 R .
C22 C 1.1870(8) 0.8907(7) 0.4007(7) 0.0694(18) Uani 1.000000 . U
H22 H 1.2534(8) 0.8251(7) 0.4279(7) 0.083(2) Uiso 1.000000 R .
C23 C 1.2140(8) 0.9842(7) 0.3186(8) 0.0699(19) Uani 1.000000 . U
C3 C 0.6186(8) 0.9718(7) 0.9556(7) 0.072(2) Uani 1.000000 . U
H3 H 0.6756(8) 1.0353(7) 1.0121(7) 0.086(2) Uiso 1.000000 R .
C4 C 0.5142(10) 0.9160(9) 1.0002(9) 0.085(2) Uani 1.000000 . U
H4 H 0.4985(10) 0.9416(9) 1.0868(9) 0.102(3) Uiso 1.000000 R .
C6 C 0.4445(8) 0.7814(8) 0.7891(8) 0.080(2) Uani 1.000000 . U
H6 H 0.3847(8) 0.7185(8) 0.7341(8) 0.097(3) Uiso 1.000000 R .
C5 C 0.4302(9) 0.8206(10) 0.9177(8) 0.089(2) Uani 1.000000 . U
H5 H 0.3608(9) 0.7818(10) 0.9524(8) 0.106(3) Uiso 1.000000 R .
C18 C 1.0173(10) 1.0267(8) 0.8153(7) 0.076(2) Uani 1.000000 . U
C16 C 1.1261(17) 1.2073(12) 0.9222(11) 0.127(4) Uani 1.000000 . U
H16 H 1.2106(17) 1.2575(12) 0.9606(11) 0.152(5) Uiso 1.000000 R .
C17 C 1.1420(11) 1.1000(11) 0.8709(9) 0.107(3) Uani 1.000000 . U
H17 H 1.2368(11) 1.0740(11) 0.8723(9) 0.128(4) Uiso 1.000000 R .
C15 C 0.9831(18) 1.2479(9) 0.9202(8) 0.125(4) Uani 1.000000 . U
H15 H 0.9793(18) 1.3251(9) 0.9583(8) 0.151(5) Uiso 1.000000 R .
F1 F 1.0393(6) 0.9238(6) 0.7665(6) 0.118(2) Uani 1.000000 . U
C14 C 0.8338(14) 1.1778(7) 0.8618(6) 0.124(4) Uani 1.000000 . U
H14 H 0.7393(14) 1.2046(7) 0.8604(6) 0.149(5) Uiso 1.000000 R .

loop_
_atom_site_aniso_label
_atom_site_aniso_U_11
_atom_site_aniso_U_22
_atom_site_aniso_U_33
_atom_site_aniso_U_12
_atom_site_aniso_U_13
_atom_site_aniso_U_23
O2 0.087(3) 0.057(3) 0.096(3) 0.015(3) 0.054(3) 0.009(2)
N1 0.045(3) 0.058(3) 0.068(3) -0.002(3) 0.023(2) -0.000(3)
F2 0.100(4) 0.139(5) 0.157(4) -0.008(4) 0.095(3) -0.006(4)
C20 0.057(4) 0.054(3) 0.049(3) 0.000(3) 0.025(3) 0.003(3)
C19 0.054(4) 0.048(3) 0.057(3) 0.009(3) 0.024(3) 0.003(3)
C1 0.043(4) 0.064(4) 0.065(3) 0.006(3) 0.021(3) 0.014(3)
C7 0.049(4) 0.054(4) 0.063(3) 0.008(3) 0.025(3) 0.006(3)
C13 0.073(5) 0.055(4) 0.052(3) -0.010(3) 0.025(3) -0.002(3)
C8 0.053(4) 0.047(3) 0.062(3) 0.005(3) 0.025(3) 0.002(3)
C12 0.053(5) 0.066(4) 0.081(4) -0.006(3) 0.023(3) -0.004(4)
C9 0.050(4) 0.054(3) 0.054(3) 0.002(3) 0.019(2) -0.001(3)
C25 0.067(5) 0.061(4) 0.060(3) -0.002(3) 0.024(3) 0.005(3)
C10 0.066(4) 0.066(4) 0.065(3) 0.005(4) 0.027(3) -0.004(3)
C21 0.069(5) 0.055(3) 0.062(3) 0.008(4) 0.032(3) 0.004(3)
C2 0.063(4) 0.058(4) 0.059(3) 0.017(3) 0.028(3) 0.011(3)
C11 0.073(5) 0.060(4) 0.079(4) -0.012(4) 0.025(4) -0.015(3)
C24 0.076(5) 0.083(5) 0.073(4) -0.016(4) 0.042(4) 0.006(4)
C22 0.065(4) 0.069(4) 0.083(4) 0.012(4) 0.037(3) -0.004(4)
C23 0.059(4) 0.075(5) 0.086(4) -0.009(4) 0.038(4) -0.016(4)
C3 0.081(5) 0.076(5) 0.067(4) 0.016(4) 0.038(4) 0.008(3)
C4 0.087(5) 0.114(7) 0.072(4) 0.019(5) 0.050(4) 0.019(5)
C6 0.054(5) 0.102(6) 0.094(5) -0.010(4) 0.036(4) 0.019(5)
C5 0.075(5) 0.117(7) 0.090(5) -0.003(5) 0.050(4) 0.021(5)
C18 0.088(6) 0.080(5) 0.060(4) -0.016(5) 0.026(4) -0.000(3)
C16 0.159(10) 0.114(9) 0.081(5) -0.070(8) 0.008(6) 0.017(5)
C17 0.085(6) 0.141(8) 0.074(5) -0.059(6) 0.002(4) 0.019(5)
C15 0.226(12) 0.073(5) 0.055(4) -0.038(7) 0.021(6) -0.002(4)
F1 0.091(4) 0.147(6) 0.119(4) -0.002(4) 0.038(3) -0.016(4)
C14 0.237(12) 0.076(5) 0.039(3) -0.087(7) 0.023(4) -0.005(3)

loop_
_atom_type_symbol
_atom_type_scat_dispersion_real
_atom_type_scat_dispersion_imag
_atom_type_scat_Cromer_Mann_a1
_atom_type_scat_Cromer_Mann_a2
_atom_type_scat_Cromer_Mann_a3
_atom_type_scat_Cromer_Mann_a4
_atom_type_scat_Cromer_Mann_b1
_atom_type_scat_Cromer_Mann_b2
_atom_type_scat_Cromer_Mann_b3
_atom_type_scat_Cromer_Mann_b4
_atom_type_scat_Cromer_Mann_c
_atom_type_scat_source
_atom_type_scat_dispersion_source
H 0.00000 0.00000 0.49300 0.32291 0.14019 0.04081 10.51090 26.12570 3.14236 57.79970 0.0030380000826 'International Tables Volume C Table 6.1.1.4 (pp. 500-502)' 'Henke, Gullikson and Davis, At. Data and Nucl. Data Tables, 1993, 54, 2'
C 0.00347 0.00161 2.31000 1.02000 1.58860 0.86500 20.84390 10.20750 0.56870 51.65120 0.215599998832 'International Tables Volume C Table 6.1.1.4 (pp. 500-502)' 'Henke, Gullikson and Davis, At. Data and Nucl. Data Tables, 1993, 54, 2'
F 0.01794 0.01033 3.53920 2.64120 1.51700 1.02430 10.28250 4.29440 0.26150 26.14760 0.277599990368 'International Tables Volume C Table 6.1.1.4 (pp. 500-502)' 'Henke, Gullikson and Davis, At. Data and Nucl. Data Tables, 1993, 54, 2'
O 0.01158 0.00611 3.04850 2.28680 1.54630 0.86700 13.27710 5.70110 0.32390 32.90890 0.250800013542 'International Tables Volume C Table 6.1.1.4 (pp. 500-502)' 'Henke, Gullikson and Davis, At. Data and Nucl. Data Tables, 1993, 54, 2'
N 0.00653 0.00323 12.21260 3.13220 2.01250 1.16630 0.00570 9.89330 28.99750 0.58260 -11.5290002823 'International Tables Volume C Table 6.1.1.4 (pp. 500-502)' 'Henke, Gullikson and Davis, At. Data and Nucl. Data Tables, 1993, 54, 2'

loop_
_geom_angle_atom_site_label_1
_geom_angle_atom_site_label_2
_geom_angle_atom_site_label_3
_geom_angle
C8 N1 C1 109.0(5)
C12 N1 C1 128.7(5)
C12 N1 C8 122.1(5)
C25 C20 C19 118.0(5)
C21 C20 C19 122.4(5)
C21 C20 C25 119.3(5)
C20 C19 O2 119.8(5)
C9 C19 O2 119.4(5)
C9 C19 C20 120.7(5)
C2 C1 N1 107.3(5)
C6 C1 N1 131.0(6)
C6 C1 C2 121.7(6)
C8 C7 C13 127.1(5)
C2 C7 C13 125.9(5)
C2 C7 C8 106.5(5)
C18 C13 C7 121.4(6)
C14 C13 C7 117.5(7)
C14 C13 C18 121.1(7)
C7 C8 N1 108.4(5)
C9 C8 N1 116.4(5)
C9 C8 C7 135.2(6)
C11 C12 N1 120.1(6)
C8 C9 C19 119.0(5)
C10 C9 C19 119.7(5)
C10 C9 C8 119.9(6)
C24 C25 C20 120.1(6)
C11 C10 C9 120.9(6)
C22 C21 C20 120.7(6)
C7 C2 C1 108.7(5)
C3 C2 C1 117.4(6)
C3 C2 C7 133.9(6)
C10 C11 C12 120.0(6)
C23 C24 C25 118.2(6)
C23 C22 C21 119.4(7)
C24 C23 F2 118.1(7)
C22 C23 F2 119.7(7)
C22 C23 C24 122.2(6)
C4 C3 C2 120.3(7)
C5 C4 C3 120.2(7)
C5 C6 C1 117.5(8)
C6 C5 C4 122.8(7)
C17 C18 C13 125.3(9)
F1 C18 C13 118.4(7)
F1 C18 C17 116.3(9)
C15 C16 C17 121.0(10)
C16 C17 C18 119.1(12)
C14 C15 C16 126.3(10)
C15 C14 C13 107.2(10)

loop_
_geom_bond_atom_site_label_1
_geom_bond_atom_site_label_2
_geom_bond_distance
O2 C19 1.227(8)
N1 C1 1.395(7)
N1 C8 1.407(8)
N1 C12 1.375(8)
F2 C23 1.371(8)
C20 C19 1.494(8)
C20 C25 1.396(8)
C20 C21 1.368(9)
C19 C9 1.493(9)
C1 C2 1.406(9)
C1 C6 1.390(9)
C7 C13 1.448(9)
C7 C8 1.402(8)
C7 C2 1.431(8)
C13 C18 1.416(10)
C13 C14 1.503(12)
C8 C9 1.424(8)
C12 C11 1.337(9)
C9 C10 1.358(9)
C25 C24 1.375(9)
C10 C11 1.412(10)
C21 C22 1.348(8)
C2 C3 1.414(8)
C24 C23 1.359(10)
C22 C23 1.369(10)
C3 C4 1.344(11)
C4 C5 1.383(13)
C6 C5 1.349(11)
C18 C17 1.367(12)
C18 F1 1.270(10)
C16 C17 1.307(18)
C16 C15 1.408(17)
C15 C14 1.524(16)

loop_
_restr_U_iso_atom_site_label
_restr_U_iso_weight_param
C16 0.1000
C17 0.1000
C15 0.1000
C14 0.1000

loop_
_restr_U_similar_atom_site_label_1
_restr_U_similar_atom_site_label_2
_restr_U_similar_weight_param
C16 C17 0.0400
C16 C15 0.0400
C15 C14 0.0400
